data_1543058
loop_
_publ_author_name
'Hiscock, Jennifer R.'
'Bustone, Gianluca P.'
'Wilson, Ben'
'Belsey, Kate E.'
'Blackholly, Laura R.'

_publ_section_title
;
 In situ modification of nanostructure configuration through the
 manipulation of hydrogen bonded amphiphile self-association.
;
_journal_issue 18
_journal_name_full 'Soft matter'
_journal_page_first 4221
_journal_paper_doi 10.1039/c6sm00529b
_journal_volume 12
_journal_year 2016
_chemical_formula_moiety 'C18 H20 F6 K2 N4 O10 S2'
_chemical_formula_sum 'C18 H20 F6 K2 N4 O10 S2'
_chemical_formula_weight 708.70
_chemical_name_systematic
;
 ?
;
_space_group_crystal_system monoclinic
_space_group_IT_number 14
_space_group_name_Hall '-P 2yn'
_space_group_name_H-M_alt 'P 1 21/n 1'
_symmetry_space_group_name_Hall '-P 2yn'
_symmetry_space_group_name_H-M 'P 1 21/n 1'
_atom_sites_solution_hydrogens mixed
_audit_creation_date 2016-02-25
_audit_creation_method
;
Olex2 1.2
(compiled 2015.09.30 svn.r3233 for OlexSys, GUI svn.r5103)
;
_cell_angle_alpha 90
_cell_angle_beta 95.7583(19)
_cell_angle_gamma 90
_cell_formula_units_Z 4
_cell_length_a 9.22908(18)
_cell_length_b 7.25364(12)
_cell_length_c 38.9707(9)
_cell_measurement_reflns_used 9615
_cell_measurement_temperature 100.00(10)
_cell_measurement_theta_max 72.7750
_cell_measurement_theta_min 4.5590
_cell_volume 2595.71(9)
_computing_cell_refinement 'CrysAlisPro 1.171.38.41 (Rigaku OD, 2015)'
_computing_data_collection 'CrysAlisPro 1.171.38.41 (Rigaku OD, 2015)'
_computing_data_reduction 'CrysAlisPro 1.171.38.41 (Rigaku OD, 2015)'
_computing_molecular_graphics 'Olex2 (Dolomanov et al., 2009)'
_computing_publication_material 'Olex2 (Dolomanov et al., 2009)'
_computing_structure_refinement 'ShelXL (Sheldrick, 2015)'
_computing_structure_solution 'ShelXT (Sheldrick, 2015)'
_diffrn_ambient_environment N~2~
_diffrn_ambient_temperature 100.00(10)
_diffrn_detector 'CCD plate'
_diffrn_detector_area_resol_mean 5.2887
_diffrn_detector_type AtlasS2
_diffrn_measured_fraction_theta_full 0.997
_diffrn_measured_fraction_theta_max 0.997
_diffrn_measurement_details
;
List of Runs (angles in degrees, time in seconds):

--------------------------------------------------------------------------
  1  \w   -115.00 -16.00   1.00   14.93    --  -40.37 -38.00-120.00   99
  2  \w    -65.00  34.00   1.00   14.93    --  -40.37  38.00   0.00   99
  3  \w   -115.00 -16.00   1.00   14.93    --  -40.37 -38.00-180.00   99
  4  \w   -113.00 -67.00   1.00   14.93    --  -40.37-134.00 -12.00   46
  5  \w      1.00  81.00   1.00   14.93    --   40.37 -99.00-150.00   80
  6  \w      1.00  81.00   1.00   14.93    --   40.37 -99.00  60.00   80
  7  \w     33.00 134.00   1.00   55.94    --  105.19 -61.00 -90.00  101
  8  \w     57.00 151.00   1.00   55.94    --  105.19 178.00-180.00   94
  9  \w     29.00 116.00   1.00   55.94    --  105.19-111.00 150.00   87
 10  \w     76.00 177.00   1.00   55.94    --  105.19  61.00 -90.00  101
 11  \w     29.00 116.00   1.00   55.94    --  105.19-111.00 -30.00   87
 12  \w    100.00 178.00   1.00   55.94    --  105.19 111.00-180.00   78
 13  \w     29.00 133.00   1.00   55.94    --  105.19 -30.00  30.00  104
 14  \w     29.00 133.00   1.00   55.94    --  105.19 -30.00 120.00  104
 15  \w     29.00 138.00   1.00   55.94    --  105.19 -77.00 150.00  109
 16  \w     24.00 158.00   1.00   55.94    --  105.19 -15.00-120.00  134
 17  \w   -113.00 -62.00   1.00   14.93    --  -40.37 -57.00  90.00   51
 18  \w   -113.00 -12.00   1.00   14.93    --  -40.37 -57.00   0.00  101
;
_diffrn_measurement_device 'four-circle diffractometer'
_diffrn_measurement_device_type 'SuperNova, Dual, Cu at zero, AtlasS2'
_diffrn_measurement_method '\w scans'
_diffrn_orient_matrix_type 'CrysAlisPro convention (1999,Acta A55,543-557)'
_diffrn_orient_matrix_UB_11 0.0239266000
_diffrn_orient_matrix_UB_12 0.0767642000
_diffrn_orient_matrix_UB_13 0.0369902000
_diffrn_orient_matrix_UB_21 -0.0107109000
_diffrn_orient_matrix_UB_22 -0.1966380000
_diffrn_orient_matrix_UB_23 0.0145020000
_diffrn_orient_matrix_UB_31 0.1656667000
_diffrn_orient_matrix_UB_32 -0.0238327000
_diffrn_orient_matrix_UB_33 -0.0003706000
_diffrn_radiation_monochromator mirror
_diffrn_radiation_probe x-ray
_diffrn_radiation_type CuK\a
_diffrn_radiation_wavelength 1.54184
_diffrn_reflns_av_R_equivalents 0.0551
_diffrn_reflns_av_unetI/netI 0.0362
_diffrn_reflns_Laue_measured_fraction_full 0.997
_diffrn_reflns_Laue_measured_fraction_max 0.997
_diffrn_reflns_limit_h_max 11
_diffrn_reflns_limit_h_min -9
_diffrn_reflns_limit_k_max 8
_diffrn_reflns_limit_k_min -8
_diffrn_reflns_limit_l_max 46
_diffrn_reflns_limit_l_min -46
_diffrn_reflns_number 23171
_diffrn_reflns_point_group_measured_fraction_full 0.997
_diffrn_reflns_point_group_measured_fraction_max 0.997
_diffrn_reflns_theta_full 67.684
_diffrn_reflns_theta_max 68.251
_diffrn_reflns_theta_min 6.516
_diffrn_source 'micro-focus sealed X-ray tube'
_diffrn_source_type 'SuperNova (Cu) X-ray Source'
_exptl_absorpt_coefficient_mu 5.716
_exptl_absorpt_correction_T_max 1.00000
_exptl_absorpt_correction_T_min 0.74227
_exptl_absorpt_correction_type multi-scan
_exptl_absorpt_process_details
;
CrysAlisPro 1.171.38.41 (Rigaku Oxford Diffraction, 2015)
Empirical absorption correction using spherical harmonics,
 implemented in SCALE3 ABSPACK scaling algorithm.
;
_exptl_crystal_colour 'clear colourless'
_exptl_crystal_colour_lustre clear
_exptl_crystal_colour_primary colourless
_exptl_crystal_density_diffrn 1.813
_exptl_crystal_description plate
_exptl_crystal_F_000 1440
_exptl_crystal_size_max 0.061
_exptl_crystal_size_mid 0.056
_exptl_crystal_size_min 0.019
_refine_diff_density_max 0.638
_refine_diff_density_min -0.517
_refine_diff_density_rms 0.075
_refine_ls_extinction_method none
_refine_ls_goodness_of_fit_ref 1.103
_refine_ls_hydrogen_treatment mixed
_refine_ls_matrix_type full
_refine_ls_number_parameters 395
_refine_ls_number_reflns 4737
_refine_ls_number_restraints 0
_refine_ls_restrained_S_all 1.103
_refine_ls_R_factor_all 0.0479
_refine_ls_R_factor_gt 0.0418
_refine_ls_shift/su_max 0.000
_refine_ls_shift/su_mean 0.000
_refine_ls_structure_factor_coef Fsqd
_refine_ls_weighting_details 'w=1/[\s^2^(Fo^2^)+(0.0393P)^2^+3.9620P] where P=(Fo^2^+2Fc^2^)/3'
_refine_ls_weighting_scheme calc
_refine_ls_wR_factor_gt 0.1007
_refine_ls_wR_factor_ref 0.1040
_reflns_Friedel_coverage 0.000
_reflns_number_gt 4173
_reflns_number_total 4737
_reflns_threshold_expression 'I > 2\s(I)'
_cod_data_source_file c6sm00529b2.cif
_cod_data_source_block 2016jrh0001
_cod_depositor_comments 'Adding full bibliography for 1543057--1543058.cif.'
_cod_original_cell_volume 2595.70(9)
_cod_database_code 1543058
_shelxl_version_number 2013-4
_chemical_oxdiff_formula 'C21 H26 N2 O5 F3 S1 K1'
_shelx_space_group_comment
;
The symmetry employed for this shelxl refinement is uniquely defined
by the following loop, which should always be used as a source of
symmetry information in preference to the above space-group names.
They are only intended as comments.
;
_reflns_odcompleteness_completeness 99.96
_reflns_odcompleteness_iscentric 1
_reflns_odcompleteness_theta 66.97
_olex2_refinement_description
;
1. Fixed Uiso
 At 1.2 times of:
  All C(H) groups, All C(H,H) groups, All N(H) groups
2.a Secondary CH2 refined with riding coordinates:
 C9(H9C,H9D), C18(H18A,H18B)
2.b Aromatic/amide H refined with riding coordinates:
 N2(H2), N4(H4), N1(H1), N3(H3), C13(H13), C7(H7), C3(H3A), C4(H4A), C12(H12),
 C16(H16), C6(H6), C15(H15)
;
_olex2_date_sample_data_collection 2016-02-12
_olex2_submission_special_instructions 'No special instructions were received'
_oxdiff_exptl_absorpt_empirical_details
;
Empirical correction (ABSPACK) includes:
- Absorption correction using spherical harmonics
- Frame scaling
;
_oxdiff_exptl_absorpt_empirical_full_max 3.087
_oxdiff_exptl_absorpt_empirical_full_min 0.710

loop_
_space_group_symop_operation_xyz
'x, y, z'
'-x+1/2, y+1/2, -z+1/2'
'-x, -y, -z'
'x-1/2, -y-1/2, z-1/2'

loop_
_atom_site_label
_atom_site_type_symbol
_atom_site_fract_x
_atom_site_fract_y
_atom_site_fract_z
_atom_site_U_iso_or_equiv
_atom_site_adp_type
_atom_site_occupancy
_atom_site_site_symmetry_order
_atom_site_calc_flag
_atom_site_refinement_flags_posn
K1 K 0.68972(6) -0.13511(8) 0.48464(2) 0.01844(15) Uani 1 1 d .
K2 K 0.16449(7) 0.59423(9) 0.48631(2) 0.02326(16) Uani 1 1 d .
S1 S 0.52439(7) 0.33922(9) 0.45917(2) 0.01554(16) Uani 1 1 d .
S2 S 0.03585(7) 0.10068(9) 0.44848(2) 0.01662(16) Uani 1 1 d .
F6 F 0.3322(2) 1.2897(3) 0.30190(5) 0.0354(5) Uani 1 1 d .
F2 F 0.7599(2) 1.2262(3) 0.26261(5) 0.0329(4) Uani 1 1 d .
F3 F 0.8382(2) 1.3336(3) 0.31235(5) 0.0378(5) Uani 1 1 d .
O3 O 0.5849(2) 0.2112(3) 0.48596(5) 0.0192(4) Uani 1 1 d .
O1 O 0.7314(2) 0.5009(3) 0.38735(5) 0.0200(4) Uani 1 1 d .
O7 O 0.1375(2) -0.0480(3) 0.45929(6) 0.0218(4) Uani 1 1 d .
O6 O 0.0456(2) 0.2551(3) 0.47230(5) 0.0217(4) Uani 1 1 d .
O4 O 0.3662(2) 0.3526(3) 0.45742(5) 0.0215(4) Uani 1 1 d .
O8 O -0.1130(2) 0.0347(3) 0.44032(6) 0.0230(5) Uani 1 1 d .
F1 F 0.6182(2) 1.3835(3) 0.29133(6) 0.0427(6) Uani 1 1 d .
F4 F 0.1105(2) 1.3324(3) 0.28105(7) 0.0473(6) Uani 1 1 d .
O2 O 0.5952(2) 0.5185(3) 0.46146(6) 0.0226(4) Uani 1 1 d .
O5 O 0.2263(2) 0.4435(3) 0.37209(6) 0.0241(5) Uani 1 1 d .
F5 F 0.2492(3) 1.1576(3) 0.25474(6) 0.0432(5) Uani 1 1 d .
O10 O -0.1084(2) 0.6433(3) 0.45006(6) 0.0258(5) Uani 1 1 d .
O9 O 0.4219(3) -0.1671(3) 0.43304(7) 0.0325(5) Uani 1 1 d .
N2 N 0.5145(3) 0.3531(3) 0.39064(6) 0.0181(5) Uani 1 1 d .
H2 H 0.4279 0.3363 0.3808 0.022 Uiso 1 1 calc R
N4 N 0.0233(3) 0.3379(3) 0.39455(7) 0.0202(5) Uani 1 1 d .
H4 H -0.0661 0.3583 0.3978 0.024 Uiso 1 1 calc R
N1 N 0.5247(3) 0.6025(3) 0.35555(7) 0.0203(5) Uani 1 1 d .
H1 H 0.4349 0.5766 0.3494 0.024 Uiso 1 1 calc R
N3 N 0.0135(3) 0.6022(3) 0.36186(7) 0.0210(5) Uani 1 1 d .
H3 H -0.0775 0.6050 0.3649 0.025 Uiso 1 1 calc R
C13 C 0.1993(3) 0.8339(4) 0.35410(8) 0.0202(6) Uani 1 1 d .
H13 H 0.2533 0.7938 0.3741 0.024 Uiso 1 1 calc R
C8 C 0.5986(3) 0.4868(4) 0.37876(7) 0.0172(6) Uani 1 1 d .
C17 C 0.0964(3) 0.4600(4) 0.37606(7) 0.0184(6) Uani 1 1 d .
C5 C 0.5825(3) 0.7611(4) 0.34079(8) 0.0190(6) Uani 1 1 d .
C14 C 0.0700(3) 0.7448(4) 0.34238(8) 0.0190(6) Uani 1 1 d .
C11 C 0.1669(3) 1.0422(4) 0.30590(8) 0.0223(6) Uani 1 1 d .
C7 C 0.5821(3) 0.9620(4) 0.29179(8) 0.0210(6) Uani 1 1 d .
H7 H 0.5502 0.9901 0.2690 0.025 Uiso 1 1 calc R
C9 C 0.5663(3) 0.2391(4) 0.41923(7) 0.0186(6) Uani 1 1 d .
H9C H 0.6709 0.2238 0.4196 0.022 Uiso 1 1 calc R
H9D H 0.5217 0.1182 0.4165 0.022 Uiso 1 1 calc R
C18 C 0.0957(3) 0.1748(4) 0.40858(8) 0.0199(6) Uani 1 1 d .
H18A H 0.1996 0.1985 0.4120 0.024 Uiso 1 1 calc R
H18B H 0.0799 0.0757 0.3919 0.024 Uiso 1 1 calc R
C2 C 0.6755(3) 1.0809(4) 0.31110(8) 0.0205(6) Uani 1 1 d .
C3 C 0.7226(3) 1.0402(4) 0.34510(8) 0.0225(6) Uani 1 1 d .
H3A H 0.7858 1.1202 0.3579 0.027 Uiso 1 1 calc R
C4 C 0.6759(3) 0.8804(4) 0.36020(8) 0.0216(6) Uani 1 1 d .
H4A H 0.7068 0.8534 0.3831 0.026 Uiso 1 1 calc R
C12 C 0.2477(3) 0.9830(4) 0.33585(8) 0.0210(6) Uani 1 1 d .
H12 H 0.3339 1.0427 0.3437 0.025 Uiso 1 1 calc R
C1 C 0.7234(3) 1.2540(4) 0.29462(8) 0.0244(7) Uani 1 1 d .
C16 C 0.0397(3) 0.9504(4) 0.29387(8) 0.0250(7) Uani 1 1 d .
H16 H -0.0130 0.9890 0.2736 0.030 Uiso 1 1 calc R
C6 C 0.5366(3) 0.8010(4) 0.30667(8) 0.0213(6) Uani 1 1 d .
H6 H 0.4753 0.7198 0.2937 0.026 Uiso 1 1 calc R
C15 C -0.0091(3) 0.8020(4) 0.31189(8) 0.0233(6) Uani 1 1 d .
H15 H -0.0942 0.7409 0.3037 0.028 Uiso 1 1 calc R
C10 C 0.2154(3) 1.2047(5) 0.28634(9) 0.0279(7) Uani 1 1 d .
H10A H -0.095(5) 0.740(7) 0.4424(12) 0.047(14) Uiso 1 1 d .
H9A H 0.450(6) -0.293(9) 0.4392(15) 0.090(19) Uiso 1 1 d .
H10B H -0.166(5) 0.592(7) 0.4324(13) 0.056(14) Uiso 1 1 d .
H9B H 0.321(8) -0.131(10) 0.443(2) 0.13(3) Uiso 1 1 d .

loop_
_atom_site_aniso_label
_atom_site_aniso_U_11
_atom_site_aniso_U_22
_atom_site_aniso_U_33
_atom_site_aniso_U_23
_atom_site_aniso_U_13
_atom_site_aniso_U_12
K1 0.0179(3) 0.0120(3) 0.0259(3) 0.0010(2) 0.0041(2) -0.0004(2)
K2 0.0175(3) 0.0147(3) 0.0373(4) -0.0015(3) 0.0012(3) 0.0000(2)
S1 0.0143(3) 0.0111(3) 0.0217(3) 0.0004(2) 0.0040(2) 0.0004(2)
S2 0.0155(3) 0.0120(3) 0.0226(4) 0.0015(2) 0.0031(3) -0.0004(2)
F6 0.0299(10) 0.0290(10) 0.0475(12) 0.0094(9) 0.0047(9) -0.0085(8)
F2 0.0419(11) 0.0280(10) 0.0303(10) 0.0064(8) 0.0113(8) -0.0043(9)
F3 0.0409(11) 0.0308(11) 0.0415(12) 0.0029(9) 0.0027(9) -0.0188(9)
O3 0.0209(10) 0.0139(9) 0.0231(11) 0.0028(8) 0.0037(8) 0.0033(8)
O1 0.0137(10) 0.0201(10) 0.0264(11) 0.0038(8) 0.0039(8) 0.0008(8)
O7 0.0189(10) 0.0156(10) 0.0309(12) 0.0042(8) 0.0031(8) 0.0024(8)
O6 0.0261(11) 0.0157(10) 0.0238(11) -0.0024(8) 0.0051(8) -0.0014(8)
O4 0.0147(10) 0.0235(11) 0.0266(11) 0.0004(8) 0.0042(8) 0.0007(8)
O8 0.0164(10) 0.0209(11) 0.0318(12) 0.0021(9) 0.0023(8) -0.0033(8)
F1 0.0375(11) 0.0203(10) 0.0736(16) 0.0150(10) 0.0208(11) 0.0099(8)
F4 0.0278(11) 0.0336(12) 0.0822(17) 0.0307(11) 0.0132(10) 0.0086(9)
O2 0.0258(11) 0.0119(10) 0.0307(12) -0.0008(8) 0.0055(9) -0.0035(8)
O5 0.0135(10) 0.0234(11) 0.0362(13) 0.0067(9) 0.0059(8) 0.0022(8)
F5 0.0526(13) 0.0448(13) 0.0344(12) 0.0098(9) 0.0153(10) -0.0081(10)
O10 0.0258(12) 0.0195(12) 0.0318(13) -0.0015(10) 0.0010(10) -0.0015(9)
O9 0.0359(13) 0.0229(12) 0.0390(14) 0.0031(10) 0.0056(11) 0.0015(10)
N2 0.0136(11) 0.0177(12) 0.0231(13) 0.0030(10) 0.0019(9) 0.0000(9)
N4 0.0138(11) 0.0189(12) 0.0286(14) 0.0051(10) 0.0059(10) 0.0031(9)
N1 0.0133(11) 0.0190(12) 0.0285(14) 0.0066(10) 0.0013(10) -0.0010(9)
N3 0.0124(11) 0.0201(12) 0.0309(14) 0.0070(10) 0.0047(10) 0.0023(9)
C13 0.0198(14) 0.0200(14) 0.0211(15) 0.0012(11) 0.0031(11) 0.0030(11)
C8 0.0158(13) 0.0150(13) 0.0215(15) -0.0009(11) 0.0059(11) 0.0006(10)
C17 0.0185(14) 0.0166(14) 0.0201(15) 0.0007(11) 0.0024(11) 0.0006(11)
C5 0.0173(14) 0.0134(13) 0.0272(16) 0.0028(11) 0.0070(11) 0.0031(11)
C14 0.0185(14) 0.0151(14) 0.0241(15) 0.0011(11) 0.0061(11) 0.0035(11)
C11 0.0194(14) 0.0193(15) 0.0295(17) 0.0034(12) 0.0084(12) 0.0036(12)
C7 0.0226(15) 0.0192(14) 0.0217(15) 0.0004(12) 0.0042(12) 0.0034(12)
C9 0.0195(14) 0.0127(13) 0.0242(15) 0.0006(11) 0.0043(11) 0.0023(11)
C18 0.0175(14) 0.0171(14) 0.0259(15) 0.0029(12) 0.0056(11) 0.0026(11)
C2 0.0191(14) 0.0158(14) 0.0279(16) 0.0000(12) 0.0077(12) 0.0007(11)
C3 0.0228(15) 0.0173(14) 0.0275(16) -0.0022(12) 0.0035(12) -0.0021(12)
C4 0.0228(15) 0.0184(14) 0.0236(15) 0.0008(12) 0.0025(12) 0.0011(11)
C12 0.0155(14) 0.0190(14) 0.0293(16) -0.0014(12) 0.0057(11) 0.0014(11)
C1 0.0226(15) 0.0215(16) 0.0301(17) 0.0027(13) 0.0072(12) -0.0009(12)
C16 0.0241(15) 0.0233(16) 0.0273(17) 0.0053(13) 0.0011(12) 0.0033(12)
C6 0.0193(14) 0.0185(14) 0.0260(16) -0.0006(12) 0.0024(12) 0.0002(11)
C15 0.0179(14) 0.0211(15) 0.0308(17) 0.0015(12) 0.0020(12) -0.0015(12)
C10 0.0214(15) 0.0281(17) 0.0348(18) 0.0089(14) 0.0064(13) 0.0036(13)

loop_
_atom_type_symbol
_atom_type_description
_atom_type_scat_dispersion_real
_atom_type_scat_dispersion_imag
_atom_type_scat_source
C C 0.0181 0.0091 'International Tables Vol C Tables 4.2.6.8 and 6.1.1.4'
H H 0.0000 0.0000 'International Tables Vol C Tables 4.2.6.8 and 6.1.1.4'
F F 0.0727 0.0534 'International Tables Vol C Tables 4.2.6.8 and 6.1.1.4'
K K 0.3868 1.0657 'International Tables Vol C Tables 4.2.6.8 and 6.1.1.4'
N N 0.0311 0.0180 'International Tables Vol C Tables 4.2.6.8 and 6.1.1.4'
O O 0.0492 0.0322 'International Tables Vol C Tables 4.2.6.8 and 6.1.1.4'
S S 0.3331 0.5567 'International Tables Vol C Tables 4.2.6.8 and 6.1.1.4'

loop_
_geom_angle_atom_site_label_1
_geom_angle_atom_site_label_2
_geom_angle_atom_site_label_3
_geom_angle
_geom_angle_site_symmetry_1
_geom_angle_site_symmetry_3
K2 K1 H9A 93.5(13) 3_656 .
S1 K1 K2 68.514(18) 3_656 3_656
S1 K1 S2 88.58(2) 3_656 3_656
S1 K1 H9A 76.6(12) 3_656 .
S2 K1 K2 67.693(18) 3_656 3_656
S2 K1 H9A 159.5(13) 3_656 .
O3 K1 K2 90.75(4) 3_656 3_656
O3 K1 K2 161.29(5) . 3_656
O3 K1 S1 25.12(4) 3_656 3_656
O3 K1 S1 99.17(5) . 3_656
O3 K1 S2 98.95(5) . 3_656
O3 K1 S2 108.38(4) 3_656 3_656
O3 K1 O3 80.91(6) . 3_656
O3 K1 O7 74.31(6) . 3_656
O3 K1 O6 122.82(6) . 3_656
O3 K1 O6 114.84(6) 3_656 3_656
O3 K1 O4 114.07(6) . 3_656
O3 K1 O8 82.17(6) . 1_655
O3 K1 O2 138.35(6) . 1_545
O3 K1 O10 140.89(7) . 1_645
O3 K1 O9 79.27(6) . .
O3 K1 O9 64.32(6) 3_656 .
O3 K1 H9A 97.3(13) . .
O3 K1 H9A 62.1(12) 3_656 .
O7 K1 K2 91.48(4) 3_656 3_656
O7 K1 S1 91.44(5) 3_656 3_656
O7 K1 S2 24.66(4) 3_656 3_656
O7 K1 O3 102.91(6) 3_656 3_656
O7 K1 O6 49.04(6) 3_656 3_656
O7 K1 O8 85.61(6) 3_656 1_655
O7 K1 O9 152.32(6) 3_656 .
O7 K1 H9A 164.2(12) 3_656 .
O6 K1 K2 46.44(4) 3_656 3_656
O6 K1 S1 90.39(4) 3_656 3_656
O6 K1 S2 24.60(4) 3_656 3_656
O6 K1 O9 157.89(7) 3_656 .
O6 K1 H9A 139.5(13) 3_656 .
O4 K1 K2 49.58(4) 3_656 3_656
O4 K1 S1 24.69(4) 3_656 3_656
O4 K1 S2 67.60(4) 3_656 3_656
O4 K1 O3 49.72(6) 3_656 3_656
O4 K1 O7 77.60(6) 3_656 3_656
O4 K1 O6 65.86(6) 3_656 3_656
O4 K1 O8 151.80(6) 3_656 1_655
O4 K1 O10 103.79(7) 3_656 1_645
O4 K1 O9 106.45(7) 3_656 .
O4 K1 H9A 94.4(12) 3_656 .
O8 K1 K2 109.31(5) 1_655 3_656
O8 K1 S1 176.32(5) 1_655 3_656
O8 K1 S2 87.82(4) 1_655 3_656
O8 K1 O3 158.16(6) 1_655 3_656
O8 K1 O6 86.02(6) 1_655 3_656
O8 K1 O9 98.97(7) 1_655 .
O8 K1 H9A 106.7(12) 1_655 .
O2 K1 K2 51.89(5) 1_545 3_656
O2 K1 S1 68.61(5) 1_545 3_656
O2 K1 S2 119.50(5) 1_545 3_656
O2 K1 O3 72.68(6) 1_545 3_656
O2 K1 O7 142.25(6) 1_545 3_656
O2 K1 O6 97.64(6) 1_545 3_656
O2 K1 O4 71.39(6) 1_545 3_656
O2 K1 O8 112.62(6) 1_545 1_655
O2 K1 O10 62.76(7) 1_545 1_645
O2 K1 O9 60.50(7) 1_545 .
O2 K1 H9A 41.9(13) 1_545 .
O10 K1 K2 54.21(5) 1_645 3_656
O10 K1 S1 119.78(5) 1_645 3_656
O10 K1 S2 86.22(5) 1_645 3_656
O10 K1 O3 134.31(7) 1_645 3_656
O10 K1 O7 105.94(6) 1_645 3_656
O10 K1 O6 64.31(6) 1_645 3_656
O10 K1 O8 59.18(7) 1_645 1_655
O10 K1 O9 99.70(7) 1_645 .
O10 K1 H9A 89.1(12) 1_645 .
O9 K1 K2 112.23(5) . 3_656
O9 K1 S1 84.66(5) . 3_656
O9 K1 S2 172.63(5) . 3_656
O9 K1 H9A 18.7(13) . .
K1 K2 K1 130.33(2) 3_656 3_666
K1 K2 H10A 137.2(10) 3_656 .
K1 K2 H10A 92.3(10) 3_666 .
K2 K2 K1 121.71(3) 3_566 3_666
K2 K2 K1 81.93(2) 3_566 3_656
K2 K2 H10A 69.7(9) 3_566 .
S1 K2 K1 58.923(16) 3_666 3_666
S1 K2 K1 71.533(18) 3_666 3_656
S1 K2 K2 123.38(3) 3_666 3_566
S1 K2 H10A 151.2(10) 3_666 .
O3 K2 K1 94.21(4) 3_666 3_656
O3 K2 K1 38.33(4) 3_666 3_666
O3 K2 K2 139.47(5) 3_666 3_566
O3 K2 S1 24.78(4) 3_666 3_666
O3 K2 O6 99.69(6) 3_666 3_566
O3 K2 O4 85.24(6) 3_666 .
O3 K2 O2 49.48(5) 3_666 3_666
O3 K2 O10 99.62(6) 3_666 3_566
O3 K2 H10A 128.2(10) 3_666 .
O7 K2 K1 163.31(5) 1_565 3_656
O7 K2 K1 42.39(4) 1_565 3_666
O7 K2 K2 114.74(5) 1_565 3_566
O7 K2 S1 98.04(5) 1_565 3_666
O7 K2 O3 73.74(6) 1_565 3_666
O7 K2 O6 79.52(6) 1_565 3_566
O7 K2 O4 117.08(6) 1_565 .
O7 K2 O2 122.99(6) 1_565 3_666
O7 K2 O10 142.96(7) 1_565 3_566
O7 K2 H10A 54.7(10) 1_565 .
O6 K2 K1 173.40(5) . 3_666
O6 K2 K1 51.69(5) . 3_656
O6 K2 K1 73.28(4) 3_566 3_666
O6 K2 K1 114.51(5) 3_566 3_656
O6 K2 K2 48.43(4) 3_566 3_566
O6 K2 K2 51.70(5) . 3_566
O6 K2 S1 123.10(5) . 3_666
O6 K2 S1 99.76(5) 3_566 3_666
O6 K2 O3 145.45(6) . 3_666
O6 K2 O7 137.86(7) . 1_565
O6 K2 O6 100.13(6) . 3_566
O6 K2 O4 68.53(6) . .
O6 K2 O4 163.38(6) 3_566 .
O6 K2 O2 98.44(6) . 3_666
O6 K2 O2 102.73(6) 3_566 3_666
O6 K2 O10 65.49(6) 3_566 3_566
O6 K2 O10 71.84(7) . .
O6 K2 O10 64.11(6) . 3_566
O6 K2 H10A 85.5(10) . .
O6 K2 H10A 68.8(9) 3_566 .
O4 K2 K1 117.82(5) . 3_666
O4 K2 K1 49.01(4) . 3_656
O4 K2 K2 119.06(5) . 3_566
O4 K2 S1 78.07(4) . 3_666
O4 K2 O2 68.38(6) . 3_666
O4 K2 O10 98.11(6) . 3_566
O4 K2 H10A 120.4(9) . .
O2 K2 K1 82.95(4) 3_666 3_666
O2 K2 K1 47.44(4) 3_666 3_656
O2 K2 K2 106.69(5) 3_666 3_566
O2 K2 S1 24.96(4) 3_666 3_666
O2 K2 O10 58.19(6) 3_666 3_566
O2 K2 H10A 171.3(9) 3_666 .
O10 K2 K1 49.11(4) 3_566 3_656
O10 K2 K1 105.21(5) . 3_666
O10 K2 K1 111.84(5) 3_566 3_666
O10 K2 K1 123.32(6) . 3_656
O10 K2 K2 48.51(5) 3_566 3_566
O10 K2 K2 56.65(5) . 3_566
O10 K2 S1 77.27(5) 3_566 3_666
O10 K2 S1 162.67(6) . 3_666
O10 K2 O3 142.47(7) . 3_666
O10 K2 O7 69.45(7) . 1_565
O10 K2 O6 66.89(6) . 3_566
O10 K2 O4 117.95(7) . .
O10 K2 O2 163.34(7) . 3_666
O10 K2 O10 105.15(6) . 3_566
O10 K2 H10A 14.9(9) . .
O10 K2 H10A 117.7(9) 3_566 .
K1 S1 K2 99.53(2) 3_656 3_666
O3 S1 K1 58.29(8) . 3_656
O3 S1 K2 54.02(8) . 3_666
O3 S1 C9 105.15(12) . .
O4 S1 K1 54.56(9) . 3_656
O4 S1 K2 142.36(9) . 3_666
O4 S1 O3 112.57(12) . .
O4 S1 C9 106.75(13) . .
O2 S1 K1 129.15(9) . 3_656
O2 S1 K2 59.53(9) . 3_666
O2 S1 O3 112.73(12) . .
O2 S1 O4 112.68(12) . .
O2 S1 C9 106.27(13) . .
C9 S1 K1 124.56(10) . 3_656
C9 S1 K2 110.74(10) . 3_666
O7 S2 K1 55.67(9) . 3_656
O7 S2 C18 103.14(13) . .
O6 S2 K1 57.88(9) . 3_656
O6 S2 O7 112.81(13) . .
O6 S2 O8 112.90(13) . .
O6 S2 C18 108.67(13) . .
O8 S2 K1 142.25(9) . 3_656
O8 S2 O7 112.53(12) . .
O8 S2 C18 106.00(13) . .
C18 S2 K1 111.58(10) . 3_656
K1 O3 K1 99.09(6) . 3_656
K1 O3 K2 101.02(6) . 3_666
K2 O3 K1 130.47(8) 3_666 3_656
S1 O3 K1 133.58(12) . .
S1 O3 K1 96.59(9) . 3_656
S1 O3 K2 101.20(10) . 3_666
K2 O7 K1 96.87(6) 1_545 3_656
S2 O7 K1 99.66(10) . 3_656
S2 O7 K2 145.19(12) . 1_545
K2 O6 K1 111.17(7) 3_566 3_656
K2 O6 K1 81.88(6) . 3_656
K2 O6 K2 79.87(6) . 3_566
S2 O6 K1 97.51(10) . 3_656
S2 O6 K2 130.80(12) . 3_566
S2 O6 K2 145.29(12) . .
K1 O4 K2 81.41(6) 3_656 .
S1 O4 K1 100.75(10) . 3_656
S1 O4 K2 135.11(12) . .
S2 O8 K1 129.91(12) . 1_455
K1 O2 K2 80.67(6) 1_565 3_666
S1 O2 K1 162.24(13) . 1_565
S1 O2 K2 95.51(10) . 3_666
K1 O10 K2 76.69(6) 1_465 3_566
K1 O10 H10A 79(3) 1_465 .
K1 O10 H10B 103(3) 1_465 .
K2 O10 K1 115.25(8) . 1_465
K2 O10 K2 74.85(6) . 3_566
K2 O10 H10A 149(4) 3_566 .
K2 O10 H10A 98(3) . .
K2 O10 H10B 140(3) . .
K2 O10 H10B 104(3) 3_566 .
H10A O10 H10B 100(4) . .
K1 O9 H9A 74(3) . .
K1 O9 H9B 115(4) . .
H9A O9 H9B 111(5) . .
C8 N2 H2 119.3 . .
C8 N2 C9 121.5(2) . .
C9 N2 H2 119.3 . .
C17 N4 H4 120.0 . .
C17 N4 C18 120.0(2) . .
C18 N4 H4 120.0 . .
C8 N1 H1 117.1 . .
C8 N1 C5 125.8(2) . .
C5 N1 H1 117.1 . .
C17 N3 H3 118.4 . .
C17 N3 C14 123.2(2) . .
C14 N3 H3 118.4 . .
C14 C13 H13 120.0 . .
C12 C13 H13 120.0 . .
C12 C13 C14 120.1(3) . .
O1 C8 N2 123.5(3) . .
O1 C8 N1 122.8(3) . .
N2 C8 N1 113.6(2) . .
O5 C17 N4 123.0(3) . .
O5 C17 N3 122.4(3) . .
N4 C17 N3 114.7(2) . .
C4 C5 N1 121.6(3) . .
C6 C5 N1 118.0(3) . .
C6 C5 C4 120.3(3) . .
C13 C14 N3 120.9(3) . .
C13 C14 C15 119.9(3) . .
C15 C14 N3 119.1(3) . .
C12 C11 C16 120.0(3) . .
C12 C11 C10 120.6(3) . .
C16 C11 C10 119.4(3) . .
C2 C7 H7 120.2 . .
C2 C7 C6 119.6(3) . .
C6 C7 H7 120.2 . .
S1 C9 H9C 109.5 . .
S1 C9 H9D 109.5 . .
N2 C9 S1 110.92(19) . .
N2 C9 H9C 109.5 . .
N2 C9 H9D 109.5 . .
H9C C9 H9D 108.0 . .
S2 C18 H18A 108.8 . .
S2 C18 H18B 108.8 . .
N4 C18 S2 114.0(2) . .
N4 C18 H18A 108.8 . .
N4 C18 H18B 108.8 . .
H18A C18 H18B 107.7 . .
C7 C2 C1 118.9(3) . .
C3 C2 C7 120.4(3) . .
C3 C2 C1 120.7(3) . .
C2 C3 H3A 119.9 . .
C2 C3 C4 120.2(3) . .
C4 C3 H3A 119.9 . .
C5 C4 H4A 120.3 . .
C3 C4 C5 119.4(3) . .
C3 C4 H4A 120.3 . .
C13 C12 H12 120.1 . .
C11 C12 C13 119.8(3) . .
C11 C12 H12 120.1 . .
F2 C1 F1 105.2(3) . .
F2 C1 C2 112.7(3) . .
F3 C1 F2 106.6(2) . .
F3 C1 F1 105.9(3) . .
F3 C1 C2 113.2(3) . .
F1 C1 C2 112.6(2) . .
C11 C16 H16 119.7 . .
C15 C16 C11 120.5(3) . .
C15 C16 H16 119.7 . .
C5 C6 C7 120.1(3) . .
C5 C6 H6 120.0 . .
C7 C6 H6 120.0 . .
C14 C15 H15 120.2 . .
C16 C15 C14 119.6(3) . .
C16 C15 H15 120.2 . .
F6 C10 F4 106.8(3) . .
F6 C10 F5 106.4(3) . .
F6 C10 C11 113.7(3) . .
F4 C10 F5 105.4(3) . .
F4 C10 C11 112.0(3) . .
F5 C10 C11 112.0(3) . .

loop_
_geom_bond_atom_site_label_1
_geom_bond_atom_site_label_2
_geom_bond_distance
_geom_bond_site_symmetry_2
K1 K2 3.7252(8) 3_656
K1 S1 3.4293(9) 3_656
K1 S2 3.4562(9) 3_656
K1 O3 2.694(2) .
K1 O3 2.937(2) 3_656
K1 O7 2.895(2) 3_656
K1 O6 2.953(2) 3_656
K1 O4 2.844(2) 3_656
K1 O8 2.907(2) 1_655
K1 O2 2.781(2) 1_545
K1 O10 2.894(2) 1_645
K1 O9 3.035(3) .
K1 H9A 2.92(6) .
K2 K1 3.7252(8) 3_656
K2 K1 4.2636(8) 3_666
K2 K2 3.5881(13) 3_566
K2 S1 3.4303(9) 3_666
K2 O3 2.830(2) 3_666
K2 O7 2.802(2) 1_565
K2 O6 2.727(2) .
K2 O6 2.861(2) 3_566
K2 O4 2.868(2) .
K2 O2 2.971(2) 3_666
K2 O10 2.784(2) .
K2 O10 3.105(3) 3_566
K2 H10A 3.00(5) .
S1 K1 3.4291(9) 3_656
S1 K2 3.4302(9) 3_666
S1 O3 1.465(2) .
S1 O4 1.458(2) .
S1 O2 1.454(2) .
S1 C9 1.795(3) .
S2 K1 3.4562(9) 3_656
S2 O7 1.463(2) .
S2 O6 1.451(2) .
S2 O8 1.459(2) .
S2 C18 1.785(3) .
F6 C10 1.334(4) .
F2 C1 1.340(4) .
F3 C1 1.337(4) .
O3 K1 2.937(2) 3_656
O3 K2 2.830(2) 3_666
O1 C8 1.242(3) .
O7 K1 2.895(2) 3_656
O7 K2 2.803(2) 1_545
O6 K1 2.953(2) 3_656
O6 K2 2.860(2) 3_566
O4 K1 2.844(2) 3_656
O8 K1 2.907(2) 1_455
F1 C1 1.348(4) .
F4 C10 1.341(4) .
O2 K1 2.781(2) 1_565
O2 K2 2.970(2) 3_666
O5 C17 1.230(4) .
F5 C10 1.345(4) .
O10 K1 2.894(2) 1_465
O10 K2 3.105(3) 3_566
O10 H10A 0.78(5) .
O10 H10B 0.91(5) .
O9 H9A 0.98(7) .
O9 H9B 1.08(8) .
N2 H2 0.8600 .
N2 C8 1.353(4) .
N2 C9 1.431(4) .
N4 H4 0.8600 .
N4 C17 1.362(4) .
N4 C18 1.439(4) .
N1 H1 0.8600 .
N1 C8 1.365(4) .
N1 C5 1.415(4) .
N3 H3 0.8600 .
N3 C17 1.368(4) .
N3 C14 1.413(4) .
C13 H13 0.9300 .
C13 C14 1.393(4) .
C13 C12 1.392(4) .
C5 C4 1.391(4) .
C5 C6 1.385(4) .
C14 C15 1.394(4) .
C11 C12 1.388(4) .
C11 C16 1.389(4) .
C11 C10 1.497(4) .
C7 H7 0.9300 .
C7 C2 1.386(4) .
C7 C6 1.388(4) .
C9 H9C 0.9700 .
C9 H9D 0.9700 .
C18 H18A 0.9700 .
C18 H18B 0.9700 .
C2 C3 1.384(4) .
C2 C1 1.497(4) .
C3 H3A 0.9300 .
C3 C4 1.388(4) .
C4 H4A 0.9300 .
C12 H12 0.9300 .
C16 H16 0.9300 .
C16 C15 1.385(4) .
C6 H6 0.9300 .
C15 H15 0.9300 .

loop_
_geom_hbond_atom_site_label_D
_geom_hbond_atom_site_label_H
_geom_hbond_atom_site_label_A
_geom_hbond_distance_DH
_geom_hbond_distance_HA
_geom_hbond_distance_DA
_geom_hbond_angle_DHA
_geom_hbond_site_symmetry_A
N2 H2 O5 0.86 2.01 2.764(3) 145.3 .
O10 H10A O8 0.78(5) 2.14(5) 2.864(3) 154(5) 1_565

loop_
_geom_torsion_atom_site_label_1
_geom_torsion_atom_site_label_2
_geom_torsion_atom_site_label_3
_geom_torsion_atom_site_label_4
_geom_torsion
_geom_torsion_site_symmetry_1
_geom_torsion_site_symmetry_4
K1 S1 O3 K1 109.23(16) 3_656 .
K1 S1 O3 K2 -133.55(10) 3_656 3_666
K1 S1 O4 K2 88.57(16) 3_656 .
K1 S1 O2 K1 0.1(5) 3_656 1_565
K1 S1 O2 K2 76.63(10) 3_656 3_666
K1 S1 C9 N2 119.18(18) 3_656 .
K1 S2 O7 K2 117.2(2) 3_656 1_545
K1 S2 O6 K2 -126.51(16) 3_656 3_566
K1 S2 O6 K2 86.6(2) 3_656 .
K1 S2 O8 K1 1.8(2) 3_656 1_455
K1 S2 C18 N4 -114.68(19) 3_656 .
K2 S1 O3 K1 133.55(10) 3_666 3_656
K2 S1 O3 K1 -117.22(17) 3_666 .
K2 S1 O4 K1 -53.83(16) 3_666 3_656
K2 S1 O4 K2 34.7(3) 3_666 .
K2 S1 O2 K1 -76.5(4) 3_666 1_565
K2 S1 C9 N2 -122.41(18) 3_666 .
O3 S1 O4 K1 5.98(14) . 3_656
O3 S1 O4 K2 94.56(17) . .
O3 S1 O2 K1 -66.7(4) . 1_565
O3 S1 O2 K2 9.82(13) . 3_666
O3 S1 C9 N2 -179.17(19) . .
O7 S2 O6 K1 9.47(13) . 3_656
O7 S2 O6 K2 96.0(2) . .
O7 S2 O6 K2 -117.04(15) . 3_566
O7 S2 O8 K1 64.28(18) . 1_455
O7 S2 C18 N4 -172.6(2) . .
O6 S2 O7 K1 -9.72(13) . 3_656
O6 S2 O7 K2 107.5(2) . 1_545
O6 S2 O8 K1 -64.84(18) . 1_455
O6 S2 C18 N4 -52.7(2) . .
O4 S1 O3 K1 103.50(16) . .
O4 S1 O3 K1 -5.73(13) . 3_656
O4 S1 O3 K2 -139.28(10) . 3_666
O4 S1 O2 K1 62.1(4) . 1_565
O4 S1 O2 K2 138.58(10) . 3_666
O4 S1 C9 N2 61.0(2) . .
O8 S2 O7 K1 -138.88(11) . 3_656
O8 S2 O7 K2 -21.7(3) . 1_545
O8 S2 O6 K1 138.45(10) . 3_656
O8 S2 O6 K2 11.94(19) . 3_566
O8 S2 O6 K2 -135.0(2) . .
O8 S2 C18 N4 68.9(2) . .
O2 S1 O3 K1 123.08(11) . 3_656
O2 S1 O3 K1 -127.69(15) . .
O2 S1 O3 K2 -10.47(13) . 3_666
O2 S1 O4 K1 -122.86(11) . 3_656
O2 S1 O4 K2 -34.3(2) . .
O2 S1 C9 N2 -59.4(2) . .
N1 C5 C4 C3 -176.0(3) . .
N1 C5 C6 C7 175.4(3) . .
N3 C14 C15 C16 175.3(3) . .
C13 C14 C15 C16 -1.6(5) . .
C8 N2 C9 S1 90.1(3) . .
C8 N1 C5 C4 -40.4(4) . .
C8 N1 C5 C6 143.3(3) . .
C17 N4 C18 S2 147.4(2) . .
C17 N3 C14 C13 -47.0(4) . .
C17 N3 C14 C15 136.1(3) . .
C5 N1 C8 O1 -6.3(5) . .
C5 N1 C8 N2 175.4(3) . .
C14 N3 C17 O5 -2.0(5) . .
C14 N3 C17 N4 178.7(3) . .
C14 C13 C12 C11 -0.2(4) . .
C11 C16 C15 C14 0.2(5) . .
C7 C2 C3 C4 -0.4(5) . .
C7 C2 C1 F2 -43.6(4) . .
C7 C2 C1 F3 -164.7(3) . .
C7 C2 C1 F1 75.2(4) . .
C9 S1 O3 K1 -12.34(19) . .
C9 S1 O3 K1 -121.57(11) . 3_656
C9 S1 O3 K2 104.88(12) . 3_666
C9 S1 O4 K1 120.86(11) . 3_656
C9 S1 O4 K2 -150.56(16) . .
C9 S1 O2 K1 178.6(4) . 1_565
C9 S1 O2 K2 -104.85(11) . 3_666
C9 N2 C8 O1 12.5(4) . .
C9 N2 C8 N1 -169.2(3) . .
C18 S2 O7 K1 107.33(12) . 3_656
C18 S2 O7 K2 -135.4(2) . 1_545
C18 S2 O6 K1 -104.26(11) . 3_656
C18 S2 O6 K2 129.23(15) . 3_566
C18 S2 O6 K2 -17.7(3) . .
C18 S2 O8 K1 176.31(14) . 1_455
C18 N4 C17 O5 -4.1(4) . .
C18 N4 C17 N3 175.3(3) . .
C2 C7 C6 C5 1.0(4) . .
C2 C3 C4 C5 0.6(4) . .
C3 C2 C1 F2 136.8(3) . .
C3 C2 C1 F3 15.7(4) . .
C3 C2 C1 F1 -104.4(3) . .
C4 C5 C6 C7 -0.9(4) . .
C12 C13 C14 N3 -175.3(3) . .
C12 C13 C14 C15 1.6(4) . .
C12 C11 C16 C15 1.3(5) . .
C12 C11 C10 F6 -5.0(4) . .
C12 C11 C10 F4 -126.2(3) . .
C12 C11 C10 F5 115.7(3) . .
C1 C2 C3 C4 179.2(3) . .
C16 C11 C12 C13 -1.3(5) . .
C16 C11 C10 F6 174.9(3) . .
C16 C11 C10 F4 53.8(4) . .
C16 C11 C10 F5 -64.4(4) . .
C6 C5 C4 C3 0.1(4) . .
C6 C7 C2 C3 -0.4(4) . .
C6 C7 C2 C1 -180.0(3) . .
C10 C11 C12 C13 178.7(3) . .
C10 C11 C16 C15 -178.7(3) . .
